data_8100404
loop_
_publ_author_name
'Gesing, Thorsten M.'
'Buhl, J.-C.'

_publ_section_title
;
Crystal structure of sodium alumosilicate cyanide, Na~8~[AlSiO~4~]~6~(CN)~2~
;
_journal_issue 3
_journal_name_full 'Zeitschrift f\"ur Kristallographie - New Crystal Structures'
_journal_page_first 275
_journal_page_last 275
_journal_volume 218
_journal_year 2003
_chemical_formula_analytical Na8[AlSiO4]6(CN)2
_chemical_formula_structural 'Na8 [AlSiO4]6 (CN)2'
_chemical_formula_sum 'C2 Al6 N2 Na16 O24 Si6'
_chemical_formula_weight 950.34
_chemical_name_common 'Cyanide Sodalite'
_space_group_crystal_system cubic
_space_group_IT_number 218
_space_group_name_Hall 'P -4n 2 3'
_space_group_name_H-M_alt 'P -4 3 n'
_cell_angle_alpha 90.000
_cell_angle_beta 90.000
_cell_angle_gamma 90.000
_cell_formula_units_Z 1
_cell_length_a 8.91922(12)
_cell_length_b 8.91922(12)
_cell_length_c 8.91922(12)
_cell_measurement_temperature 293(2)
_cell_volume 709.546(17)
_cod_depositor_comments
;
 Updating space group information.

 Antanas Vaitkus,
 2018-06-14
;
_cod_original_formula_sum 'Na8 Al6 Si6 Na8 O24 C2 N2'
_cod_database_code 8100404

loop_
_space_group_symop_id
_space_group_symop_operation_xyz
1 x,y,z
2 y+1/2,-x+1/2,-z+1/2
3 -x,-y,z
4 -y+1/2,x+1/2,-z+1/2
5 x,-y,-z
6 -y+1/2,-x+1/2,z+1/2
7 -x,y,-z
8 y+1/2,x+1/2,z+1/2
9 z,x,y
10 x+1/2,-z+1/2,-y+1/2
11 -z,-x,y
12 -x+1/2,z+1/2,-y+1/2
13 z,-x,-y
14 -x+1/2,-z+1/2,y+1/2
15 -z,x,-y
16 x+1/2,z+1/2,y+1/2
17 y,z,x
18 y,-z,-x
19 -z+1/2,-y+1/2,x+1/2
20 -y,z,-x
21 z+1/2,y+1/2,x+1/2
22 -y,-z,x
23 -z+1/2,y+1/2,-x+1/2
24 z+1/2,-y+1/2,-x+1/2

loop_
_atom_site_label
_atom_site_type_symbol
_atom_site_fract_x
_atom_site_fract_y
_atom_site_fract_z
_atom_site_occupancy
_atom_site_symmetry_multiplicity
_atom_site_Wyckoff_symbol
_atom_site_attached_hydrogens
_atom_site_calc_flag
_atom_site_thermal_displace_type
_atom_site_U_iso_or_equiv
Na1 Na 0.1832(6) 0.1832(6) 0.1832(6) 1.01(1) 8 e 0 d Biso 1.6(2)
Si1 Si 0.2500 0.0000 0.5000 1.0 6 d 0 d Biso 0.8(3)
Al1 Al 0.2500 0.5000 0.0000 1.0 6 c 0 d Biso 0.6(3)
O1 O 0.1396(3) 0.4404(2) 0.15043(3) 1.0 24 i 0 d Biso 0.7(2)
C1 C 0.0475(15) 0.0000 0.0000 0.167 12 f 0 d Biso 1.6
N1 N 0.9131(12) 0.0000 0.0000 0.167 12 f 0 d Biso 1.6
